data_4077234
loop_
_publ_author_name
'L\'opez-Torres, Margarita'
'Fern\'andez, Alberto'
'Fern\'andez, Jes\'us J.'
'Su\'arez, Antonio'
'Castro-Juiz, Samuel'
'Vila, Jos\'e M.'
'Pereira, M. Teresa'

_publ_section_title
;
 Cyclometalated Palladium(II) Fragments as Building Blocks in the
 Construction of New Heteronuclear Metalomacrocycles
;
_journal_issue 7
_journal_name_full Organometallics
_journal_page_first 1350
_journal_paper_doi 10.1021/om000840m
_journal_volume 20
_journal_year 2001
_chemical_formula_sum 'C112 H115 Br4 Cl9 Fe2 N4 P4 Pd4'
_chemical_formula_weight 2816.95
_chemical_name_systematic
; 
 ? 
;
_space_group_IT_number 15
_symmetry_cell_setting monoclinic
_symmetry_space_group_name_Hall '-C 2yc'
_symmetry_space_group_name_H-M 'C 1 2/c 1'
_atom_sites_solution_hydrogens geom
_atom_sites_solution_primary direct
_atom_sites_solution_secondary difmap
_audit_creation_method SHELXL-97
_cell_angle_alpha 90.00
_cell_angle_beta 90.4070(10)
_cell_angle_gamma 90.00
_cell_formula_units_Z 4
_cell_length_a 25.32380(10)
_cell_length_b 27.1937(3)
_cell_length_c 17.93870(10)
_cell_measurement_reflns_used 154
_cell_measurement_temperature 293(2)
_cell_measurement_theta_max 28.30
_cell_measurement_theta_min 1.10
_cell_volume 12353.13(16)
_computing_structure_refinement 'SHELXL-97 (Sheldrick, 1997)'
_computing_structure_solution 'SHELXS-97 (Sheldrick, 1990)'
_diffrn_ambient_temperature 293(2)
_diffrn_measured_fraction_theta_full 0.991
_diffrn_measured_fraction_theta_max 0.991
_diffrn_measurement_device 'Siemens SMART CCD'
_diffrn_measurement_method '\w scans'
_diffrn_radiation_monochromator graphite
_diffrn_radiation_source 'fine-focus sealed tube'
_diffrn_radiation_type MoK\a
_diffrn_radiation_wavelength 0.71073
_diffrn_reflns_av_R_equivalents 0.0489
_diffrn_reflns_av_sigmaI/netI 0.0712
_diffrn_reflns_limit_h_max 33
_diffrn_reflns_limit_h_min -33
_diffrn_reflns_limit_k_max 36
_diffrn_reflns_limit_k_min -35
_diffrn_reflns_limit_l_max 11
_diffrn_reflns_limit_l_min -23
_diffrn_reflns_number 42391
_diffrn_reflns_theta_full 28.31
_diffrn_reflns_theta_max 28.31
_diffrn_reflns_theta_min 1.10
_diffrn_standards_decay_% 0
_exptl_absorpt_coefficient_mu 2.383
_exptl_absorpt_correction_T_max 0.4490
_exptl_absorpt_correction_T_min 0.3820
_exptl_absorpt_correction_type semiempirical
_exptl_crystal_colour orangge
_exptl_crystal_density_diffrn 1.515
_exptl_crystal_density_method 'not measured'
_exptl_crystal_description prism
_exptl_crystal_F_000 5616
_exptl_crystal_size_max 0.50
_exptl_crystal_size_mid 0.50
_exptl_crystal_size_min 0.40
_refine_diff_density_max 1.327
_refine_diff_density_min -1.118
_refine_diff_density_rms 0.149
_refine_ls_extinction_method none
_refine_ls_goodness_of_fit_ref 0.998
_refine_ls_hydrogen_treatment mixed
_refine_ls_matrix_type full
_refine_ls_number_parameters 704
_refine_ls_number_reflns 15240
_refine_ls_number_restraints 27
_refine_ls_restrained_S_all 0.999
_refine_ls_R_factor_all 0.1063
_refine_ls_R_factor_gt 0.0661
_refine_ls_shift/su_max 0.001
_refine_ls_shift/su_mean 0.000
_refine_ls_structure_factor_coef Fsqd
_refine_ls_weighting_details 'calc w=1/[\s^2^(Fo^2^)+(0.0958P)^2^+60.4589P] where P=(Fo^2^+2Fc^2^)/3'
_refine_ls_weighting_scheme calc
_refine_ls_wR_factor_gt 0.1616
_refine_ls_wR_factor_ref 0.1862
_reflns_number_gt 10307
_reflns_number_total 15240
_reflns_threshold_expression >2sigma(I)
_cod_data_source_file om000840m.cif
_cod_data_source_block 4
_cod_depositor_comments
;
The following automatic conversions were performed:
'_atom_site_symetry_multiplicity' tag replaced with
'_atom_site_symmetry_multiplicity'.

Automatic conversion script
Id: cif_correct_tags 1440 2010-10-19 06:21:57Z saulius 
;
_cod_original_sg_symbol_H-M C2/c
_cod_database_code 4077234

loop_
_symmetry_equiv_pos_as_xyz
'x, y, z'
'-x, y, -z+1/2'
'x+1/2, y+1/2, z'
'-x+1/2, y+1/2, -z+1/2'
'-x, -y, -z'
'x, -y, z-1/2'
'-x+1/2, -y+1/2, -z'
'x+1/2, -y+1/2, z-1/2'

loop_
_atom_site_label
_atom_site_type_symbol
_atom_site_fract_x
_atom_site_fract_y
_atom_site_fract_z
_atom_site_U_iso_or_equiv
_atom_site_adp_type
_atom_site_occupancy
_atom_site_symmetry_multiplicity
_atom_site_calc_flag
_atom_site_refinement_flags
_atom_site_disorder_assembly
_atom_site_disorder_group
N1 N 0.10415(19) 0.38628(19) 0.3865(3) 0.0337(11) Uani 1 1 d . . .
N2 N -0.12186(19) 0.09994(19) 0.3499(3) 0.0372(13) Uani 1 1 d . . .
P1 P 0.05299(5) 0.38610(5) 0.01240(8) 0.0242(3) Uani 1 1 d . . .
P2 P -0.01352(6) 0.15364(6) 0.02298(10) 0.0341(4) Uani 1 1 d . . .
Fe1 Fe 0.04807(3) 0.26027(3) -0.03378(5) 0.02760(19) Uani 1 1 d . . .
Br1 Br -0.06936(3) 0.39651(3) -0.06527(4) 0.04242(18) Uani 1 1 d . . .
Br2 Br 0.11142(3) 0.11265(3) -0.03751(5) 0.0550(2) Uani 1 1 d . . .
Pd1 Pd -0.029199(16) 0.387881(15) 0.06159(2) 0.02408(11) Uani 1 1 d . . .
Pd2 Pd 0.057299(18) 0.118669(16) 0.07906(3) 0.03280(13) Uani 1 1 d . . .
C1 C -0.0054(2) 0.3811(2) 0.1695(3) 0.0250(11) Uani 1 1 d . . .
C2 C 0.0437(2) 0.3793(2) 0.2041(3) 0.0274(12) Uani 1 1 d . . .
H2 H 0.0739 0.3777 0.1750 0.033 Uiso 1 1 calc R . .
C3 C 0.0488(2) 0.37986(19) 0.2819(3) 0.0266(12) Uani 1 1 d . . .
C4 C 0.1006(2) 0.3820(2) 0.3151(3) 0.0301(12) Uani 1 1 d . . .
H4 H 0.1307 0.3804 0.2859 0.036 Uiso 1 1 calc R . .
C11 C 0.0184(2) 0.1087(2) 0.1747(4) 0.0334(14) Uani 1 1 d . . .
C12 C -0.0352(2) 0.1040(2) 0.1904(4) 0.0339(14) Uani 1 1 d . . .
H12 H -0.0595 0.1006 0.1516 0.041 Uiso 1 1 calc R . .
C13 C -0.0527(2) 0.1044(2) 0.2639(4) 0.0354(14) Uani 1 1 d . . .
C14 C -0.1087(2) 0.0999(2) 0.2812(4) 0.0355(14) Uani 1 1 d . . .
H14 H -0.1340 0.0971 0.2435 0.043 Uiso 1 1 calc R . .
C15 C -0.1780(2) 0.0970(3) 0.3710(4) 0.0427(17) Uani 1 1 d . . .
H15 H -0.1790 0.0809 0.4199 0.051 Uiso 1 1 calc R . .
C16 C -0.2125(3) 0.0669(3) 0.3201(6) 0.062(2) Uani 1 1 d . . .
H16A H -0.1976 0.0343 0.3146 0.074 Uiso 1 1 calc R . .
H16B H -0.2140 0.0822 0.2713 0.074 Uiso 1 1 calc R . .
C17 C -0.2682(3) 0.0631(3) 0.3522(6) 0.070(3) Uani 1 1 d . . .
H17A H -0.2906 0.0448 0.3180 0.084 Uiso 1 1 calc R . .
H17B H -0.2669 0.0453 0.3991 0.084 Uiso 1 1 calc R . .
C18 C -0.2910(3) 0.1119(4) 0.3646(8) 0.091(4) Uani 1 1 d . . .
H18A H -0.3251 0.1084 0.3885 0.109 Uiso 1 1 calc R . .
H18B H -0.2967 0.1280 0.3170 0.109 Uiso 1 1 calc R . .
C19 C -0.2550(4) 0.1441(4) 0.4136(9) 0.120(6) Uani 1 1 d . . .
H19A H -0.2699 0.1769 0.4171 0.144 Uiso 1 1 calc R . .
H19B H -0.2532 0.1304 0.4634 0.144 Uiso 1 1 calc R . .
C20 C -0.1997(3) 0.1472(3) 0.3817(7) 0.072(3) Uani 1 1 d . . .
H20A H -0.2008 0.1644 0.3343 0.087 Uiso 1 1 calc R . .
H20B H -0.1771 0.1656 0.4154 0.087 Uiso 1 1 calc R . .
C21 C 0.0586(2) 0.4114(2) -0.0819(3) 0.0303(13) Uani 1 1 d . . .
C22 C 0.0619(3) 0.3820(3) -0.1447(4) 0.0405(15) Uani 1 1 d . . .
H22 H 0.0626 0.3479 -0.1397 0.049 Uiso 1 1 calc R . .
C23 C 0.0641(3) 0.4031(3) -0.2152(4) 0.0490(19) Uani 1 1 d . . .
H23 H 0.0672 0.3834 -0.2573 0.059 Uiso 1 1 calc R . .
C24 C 0.0617(3) 0.4541(4) -0.2223(5) 0.063(2) Uani 1 1 d . . .
H24 H 0.0618 0.4687 -0.2692 0.076 Uiso 1 1 calc R . .
C25 C 0.0592(3) 0.4822(3) -0.1600(5) 0.055(2) Uani 1 1 d . . .
H25 H 0.0587 0.5162 -0.1648 0.067 Uiso 1 1 calc R . .
C26 C 0.0574(3) 0.4621(3) -0.0908(4) 0.0455(17) Uani 1 1 d . . .
H26 H 0.0554 0.4824 -0.0492 0.055 Uiso 1 1 calc R . .
C27 C 0.1060(2) 0.4195(2) 0.0606(3) 0.0260(11) Uani 1 1 d . . .
C28 C 0.0960(3) 0.4661(2) 0.0902(4) 0.0372(15) Uani 1 1 d . . .
H28 H 0.0622 0.4794 0.0867 0.045 Uiso 1 1 calc R . .
C29 C 0.1363(3) 0.4926(3) 0.1249(4) 0.0472(18) Uani 1 1 d . . .
H29 H 0.1297 0.5237 0.1443 0.057 Uiso 1 1 calc R . .
C30 C 0.1863(3) 0.4724(3) 0.1300(5) 0.059(2) Uani 1 1 d . . .
H30 H 0.2135 0.4900 0.1528 0.071 Uiso 1 1 calc R . .
C31 C 0.1961(3) 0.4261(3) 0.1015(6) 0.067(3) Uani 1 1 d . . .
H31 H 0.2297 0.4124 0.1056 0.080 Uiso 1 1 calc R . .
C32 C 0.1564(3) 0.4003(2) 0.0672(4) 0.0434(17) Uani 1 1 d . . .
H32 H 0.1635 0.3692 0.0480 0.052 Uiso 1 1 calc R . .
C33 C -0.0512(3) 0.1090(2) -0.0298(5) 0.0427(17) Uani 1 1 d . . .
C34 C -0.0819(3) 0.1224(3) -0.0913(5) 0.054(2) Uani 1 1 d . . .
H34 H -0.0848 0.1552 -0.1051 0.065 Uiso 1 1 calc R . .
C35 C -0.1082(3) 0.0862(3) -0.1317(6) 0.067(3) Uani 1 1 d . . .
H35 H -0.1289 0.0951 -0.1726 0.081 Uiso 1 1 calc R . .
C36 C -0.1040(3) 0.0375(3) -0.1122(6) 0.073(3) Uani 1 1 d . . .
H36 H -0.1211 0.0136 -0.1406 0.088 Uiso 1 1 calc R . .
C37 C -0.0747(3) 0.0240(3) -0.0511(6) 0.067(3) Uani 1 1 d . . .
H37 H -0.0729 -0.0090 -0.0372 0.081 Uiso 1 1 calc R . .
C38 C -0.0475(3) 0.0596(3) -0.0092(5) 0.054(2) Uani 1 1 d . . .
H38 H -0.0272 0.0504 0.0319 0.065 Uiso 1 1 calc R . .
C39 C -0.0599(3) 0.1848(2) 0.0846(4) 0.0422(16) Uani 1 1 d . . .
C40 C -0.1152(3) 0.1798(3) 0.0756(5) 0.061(2) Uani 1 1 d . . .
H40 H -0.1294 0.1601 0.0382 0.073 Uiso 1 1 calc R . .
C41 C -0.1476(4) 0.2054(4) 0.1247(6) 0.077(3) Uani 1 1 d . . .
H41 H -0.1841 0.2029 0.1197 0.093 Uiso 1 1 calc R . .
C42 C -0.1267(5) 0.2345(4) 0.1807(6) 0.085(3) Uani 1 1 d . . .
H42 H -0.1492 0.2509 0.2129 0.102 Uiso 1 1 calc R . .
C43 C -0.0736(4) 0.2396(3) 0.1894(5) 0.062(2) Uani 1 1 d . . .
H43 H -0.0600 0.2599 0.2267 0.075 Uiso 1 1 calc R . .
C44 C -0.0396(3) 0.2143(2) 0.1419(4) 0.0470(18) Uani 1 1 d . . .
H44 H -0.0033 0.2170 0.1484 0.056 Uiso 1 1 calc R . .
C45 C 0.0770(2) 0.3237(2) 0.0118(3) 0.0253(11) Uani 1 1 d . . .
C46 C 0.1169(2) 0.3000(2) -0.0337(4) 0.0318(13) Uani 1 1 d . . .
H46 H 0.1332 0.3134 -0.0753 0.038 Uiso 1 1 calc R . .
C47 C 0.1264(2) 0.2527(2) -0.0031(4) 0.0337(14) Uani 1 1 d . . .
H47 H 0.1505 0.2298 -0.0211 0.040 Uiso 1 1 calc R . .
C48 C 0.0935(2) 0.2463(2) 0.0591(4) 0.0347(14) Uani 1 1 d . . .
H48 H 0.0920 0.2182 0.0887 0.042 Uiso 1 1 calc R . .
C49 C 0.0626(2) 0.2899(2) 0.0694(3) 0.0282(12) Uani 1 1 d . . .
H49 H 0.0379 0.2953 0.1066 0.034 Uiso 1 1 calc R . .
C50 C -0.0028(2) 0.2032(2) -0.0430(4) 0.0325(13) Uani 1 1 d . . .
C51 C 0.0320(3) 0.2035(2) -0.1054(4) 0.0382(15) Uani 1 1 d . . .
H51 H 0.0549 0.1783 -0.1190 0.046 Uiso 1 1 calc R . .
C52 C 0.0253(3) 0.2491(3) -0.1431(4) 0.0435(16) Uani 1 1 d . . .
H52 H 0.0435 0.2591 -0.1853 0.052 Uiso 1 1 calc R . .
C53 C -0.0136(3) 0.2767(3) -0.1052(4) 0.0396(15) Uani 1 1 d . . .
H53 H -0.0255 0.3079 -0.1185 0.048 Uiso 1 1 calc R . .
C54 C -0.0313(2) 0.2488(2) -0.0439(4) 0.0364(14) Uani 1 1 d . . .
H54 H -0.0570 0.2584 -0.0101 0.044 Uiso 1 1 calc R . .
C5 C 0.1566(2) 0.3908(2) 0.4225(4) 0.0401(16) Uani 1 1 d D . .
H5 H 0.1528 0.3749 0.4712 0.048 Uiso 1 1 calc R A 1
C6 C 0.2018(4) 0.3629(6) 0.3843(8) 0.053(4) Uani 0.511(10) 1 d PD B 1
H6A H 0.1923 0.3284 0.3796 0.063 Uiso 0.511(10) 1 calc PR B 1
H6B H 0.2068 0.3759 0.3345 0.063 Uiso 0.511(10) 1 calc PR B 1
C7 C 0.2526(6) 0.3673(8) 0.4278(12) 0.064(6) Uani 0.511(10) 1 d PD B 1
H7A H 0.2494 0.3494 0.4744 0.076 Uiso 0.511(10) 1 calc PR B 1
H7B H 0.2810 0.3525 0.3996 0.076 Uiso 0.511(10) 1 calc PR B 1
C8 C 0.2658(7) 0.4200(8) 0.4439(14) 0.080(9) Uani 0.511(10) 1 d PD B 1
H8A H 0.2734 0.4368 0.3975 0.096 Uiso 0.511(10) 1 calc PR B 1
H8B H 0.2972 0.4215 0.4751 0.096 Uiso 0.511(10) 1 calc PR B 1
C9 C 0.2210(5) 0.4454(7) 0.4826(9) 0.063(5) Uani 0.511(10) 1 d PD B 1
H9A H 0.2302 0.4796 0.4902 0.076 Uiso 0.511(10) 1 calc PR B 1
H9B H 0.2162 0.4305 0.5312 0.076 Uiso 0.511(10) 1 calc PR B 1
C10 C 0.1696(5) 0.4427(4) 0.4398(8) 0.047(4) Uani 0.511(10) 1 d PD B 1
H10A H 0.1416 0.4571 0.4692 0.057 Uiso 0.511(10) 1 calc PR B 1
H10B H 0.1725 0.4613 0.3939 0.057 Uiso 0.511(10) 1 calc PR B 1
C6' C 0.1774(5) 0.3434(4) 0.4476(9) 0.048(4) Uani 0.489(10) 1 d PD B 2
H6'1 H 0.1841 0.3224 0.4050 0.058 Uiso 0.489(10) 1 calc PR B 2
H6'2 H 0.1518 0.3272 0.4792 0.058 Uiso 0.489(10) 1 calc PR B 2
C7' C 0.2279(5) 0.3521(7) 0.4905(10) 0.067(6) Uani 0.489(10) 1 d PD B 2
H7'1 H 0.2199 0.3700 0.5358 0.080 Uiso 0.489(10) 1 calc PR B 2
H7'2 H 0.2427 0.3205 0.5050 0.080 Uiso 0.489(10) 1 calc PR B 2
C8' C 0.2686(6) 0.3802(9) 0.4474(14) 0.071(8) Uani 0.489(10) 1 d PD B 2
H8'1 H 0.2997 0.3855 0.4783 0.085 Uiso 0.489(10) 1 calc PR B 2
H8'2 H 0.2790 0.3615 0.4039 0.085 Uiso 0.489(10) 1 calc PR B 2
C9' C 0.2459(7) 0.4287(8) 0.4236(12) 0.071(8) Uani 0.489(10) 1 d PD B 2
H9'1 H 0.2716 0.4459 0.3933 0.085 Uiso 0.489(10) 1 calc PR B 2
H9'2 H 0.2394 0.4486 0.4675 0.085 Uiso 0.489(10) 1 calc PR B 2
C10' C 0.1951(4) 0.4232(6) 0.3799(7) 0.045(4) Uani 0.489(10) 1 d PD B 2
H10C H 0.2024 0.4085 0.3318 0.054 Uiso 0.489(10) 1 calc PR B 2
H10D H 0.1795 0.4553 0.3715 0.054 Uiso 0.489(10) 1 calc PR B 2
C1S C 0.1414(7) 0.0047(4) 0.8630(9) 0.216(12) Uani 1 1 d D . .
H1S1 H 0.1336 0.0232 0.9079 0.259 Uiso 1 1 calc R . .
H1S2 H 0.1080 -0.0041 0.8399 0.259 Uiso 1 1 calc R . .
Cl1S Cl 0.17605(11) 0.04321(12) 0.80164(16) 0.0909(8) Uani 1 1 d D . .
Cl2S Cl 0.17359(16) 0.04774(18) 0.3878(2) 0.1306(15) Uani 1 1 d . . .
C2S C 0.1617(6) 0.2977(6) 0.6391(8) 0.068(5) Uani 0.50 1 d PD . .
H2S H 0.1339 0.3161 0.6130 0.082 Uiso 0.50 1 calc PR . .
Cl3S Cl 0.1849(3) 0.2553(3) 0.5816(5) 0.150(3) Uani 0.50 1 d PD . .
Cl4S Cl 0.1380(6) 0.2784(7) 0.7196(11) 0.313(10) Uani 0.50 1 d PD . .
Cl5S Cl 0.2072(5) 0.3377(8) 0.6693(8) 0.310(12) Uani 0.50 1 d PD . .
C3S C 0.2969(6) 0.3058(10) 0.1659(9) 0.160(12) Uani 0.50 1 d PDU . .
H3S1 H 0.3195 0.2780 0.1780 0.193 Uiso 0.50 1 calc PR . .
H3S2 H 0.3173 0.3298 0.1384 0.193 Uiso 0.50 1 calc PR . .
Cl6S Cl 0.2431(3) 0.2873(2) 0.1155(6) 0.134(3) Uani 0.50 1 d PDU . .
Cl7S Cl 0.2719(8) 0.3306(5) 0.2431(6) 0.262(8) Uani 0.50 1 d PDU . .

loop_
_atom_site_aniso_label
_atom_site_aniso_U_11
_atom_site_aniso_U_22
_atom_site_aniso_U_33
_atom_site_aniso_U_23
_atom_site_aniso_U_13
_atom_site_aniso_U_12
N1 0.019(2) 0.041(3) 0.042(3) 0.002(2) 0.002(2) -0.001(2)
N2 0.020(2) 0.034(3) 0.058(4) 0.004(3) 0.007(2) -0.001(2)
P1 0.0222(7) 0.0218(6) 0.0288(8) 0.0024(6) 0.0040(6) -0.0016(5)
P2 0.0274(8) 0.0252(7) 0.0498(10) -0.0019(7) 0.0055(7) -0.0043(6)
Fe1 0.0267(4) 0.0236(4) 0.0326(5) -0.0022(3) 0.0038(3) -0.0025(3)
Br1 0.0332(3) 0.0603(4) 0.0337(4) 0.0068(3) 0.0000(3) 0.0053(3)
Br2 0.0545(5) 0.0515(4) 0.0592(5) -0.0019(4) 0.0217(4) 0.0122(4)
Pd1 0.0208(2) 0.0261(2) 0.0253(2) 0.00200(17) 0.00213(16) 0.00136(16)
Pd2 0.0241(2) 0.0249(2) 0.0495(3) -0.0021(2) 0.0104(2) -0.00262(17)
C1 0.030(3) 0.024(3) 0.021(3) 0.000(2) 0.006(2) 0.001(2)
C2 0.026(3) 0.028(3) 0.029(3) -0.001(2) 0.006(2) 0.006(2)
C3 0.027(3) 0.021(2) 0.032(3) -0.002(2) 0.000(2) -0.001(2)
C4 0.024(3) 0.035(3) 0.031(3) -0.002(3) 0.007(2) 0.000(2)
C11 0.025(3) 0.027(3) 0.048(4) 0.004(3) 0.003(3) -0.003(2)
C12 0.022(3) 0.031(3) 0.048(4) 0.003(3) 0.003(3) -0.007(2)
C13 0.024(3) 0.026(3) 0.057(4) 0.002(3) 0.011(3) 0.000(2)
C14 0.023(3) 0.028(3) 0.055(4) 0.007(3) 0.007(3) -0.001(2)
C15 0.022(3) 0.043(4) 0.064(5) 0.005(3) 0.016(3) -0.004(3)
C16 0.027(4) 0.051(5) 0.108(7) -0.010(5) 0.011(4) -0.001(3)
C17 0.035(4) 0.059(5) 0.115(8) -0.015(5) 0.019(5) -0.012(4)
C18 0.026(4) 0.092(8) 0.155(11) -0.016(7) 0.017(5) 0.006(4)
C19 0.048(5) 0.066(6) 0.248(16) -0.065(8) 0.069(8) -0.013(5)
C20 0.033(4) 0.044(4) 0.140(9) -0.013(5) 0.022(5) 0.000(3)
C21 0.021(3) 0.037(3) 0.033(3) 0.007(3) 0.001(2) -0.003(2)
C22 0.040(4) 0.047(4) 0.034(4) 0.006(3) 0.007(3) 0.000(3)
C23 0.044(4) 0.077(5) 0.026(3) 0.007(3) 0.011(3) 0.004(4)
C24 0.054(5) 0.082(6) 0.053(5) 0.040(5) 0.011(4) -0.001(4)
C25 0.067(5) 0.048(4) 0.051(5) 0.027(4) -0.003(4) -0.017(4)
C26 0.055(4) 0.037(4) 0.045(4) 0.013(3) -0.004(3) -0.009(3)
C27 0.025(3) 0.024(3) 0.029(3) 0.001(2) 0.006(2) -0.002(2)
C28 0.033(3) 0.032(3) 0.047(4) -0.008(3) 0.004(3) 0.006(3)
C29 0.049(4) 0.033(3) 0.060(5) -0.015(3) 0.003(3) -0.003(3)
C30 0.035(4) 0.049(4) 0.092(7) -0.022(4) -0.010(4) -0.004(3)
C31 0.032(4) 0.055(5) 0.113(8) -0.029(5) -0.016(4) 0.002(3)
C32 0.030(3) 0.036(3) 0.064(5) -0.017(3) 0.005(3) -0.004(3)
C33 0.031(3) 0.031(3) 0.067(5) -0.014(3) 0.007(3) -0.007(3)
C34 0.043(4) 0.043(4) 0.076(6) -0.006(4) -0.008(4) -0.011(3)
C35 0.041(4) 0.065(6) 0.095(7) -0.024(5) -0.012(4) -0.010(4)
C36 0.043(5) 0.058(5) 0.118(9) -0.038(5) -0.006(5) -0.013(4)
C37 0.052(5) 0.036(4) 0.114(8) -0.007(5) 0.008(5) -0.012(4)
C38 0.041(4) 0.033(4) 0.089(6) -0.007(4) 0.007(4) -0.011(3)
C39 0.035(3) 0.033(3) 0.058(5) 0.009(3) 0.015(3) 0.009(3)
C40 0.036(4) 0.063(5) 0.083(6) 0.015(5) 0.011(4) 0.010(4)
C41 0.043(5) 0.086(7) 0.103(8) 0.021(6) 0.026(5) 0.025(5)
C42 0.094(8) 0.077(7) 0.083(8) 0.009(6) 0.032(6) 0.043(6)
C43 0.077(6) 0.044(4) 0.066(6) 0.008(4) 0.028(5) 0.014(4)
C44 0.059(5) 0.027(3) 0.055(5) 0.002(3) 0.018(4) 0.001(3)
C45 0.023(3) 0.023(3) 0.031(3) -0.002(2) 0.000(2) 0.000(2)
C46 0.023(3) 0.034(3) 0.039(4) -0.008(3) 0.008(2) -0.006(2)
C47 0.026(3) 0.026(3) 0.049(4) -0.004(3) 0.004(3) 0.005(2)
C48 0.036(3) 0.026(3) 0.043(4) -0.003(3) -0.007(3) -0.002(2)
C49 0.027(3) 0.027(3) 0.030(3) 0.002(2) 0.001(2) -0.001(2)
C50 0.027(3) 0.028(3) 0.043(4) -0.007(3) 0.003(3) -0.004(2)
C51 0.042(4) 0.032(3) 0.041(4) -0.011(3) 0.003(3) -0.002(3)
C52 0.047(4) 0.046(4) 0.038(4) -0.005(3) -0.004(3) -0.010(3)
C53 0.037(3) 0.043(4) 0.040(4) -0.001(3) -0.008(3) 0.000(3)
C54 0.027(3) 0.037(3) 0.045(4) 0.001(3) -0.004(3) -0.006(3)
C5 0.020(3) 0.066(5) 0.033(3) 0.003(3) -0.004(2) -0.001(3)
C6 0.024(6) 0.070(10) 0.064(10) -0.021(8) 0.003(7) 0.014(6)
C7 0.010(8) 0.091(14) 0.089(17) -0.017(12) 0.002(9) 0.012(9)
C8 0.032(12) 0.15(3) 0.059(16) -0.011(16) -0.003(10) -0.046(15)
C9 0.042(9) 0.087(13) 0.059(11) -0.016(9) -0.013(8) -0.017(8)
C10 0.051(8) 0.044(8) 0.047(9) -0.007(6) -0.005(7) -0.003(7)
C6' 0.026(7) 0.060(10) 0.059(10) 0.002(8) -0.003(6) 0.006(6)
C7' 0.042(9) 0.072(12) 0.087(15) 0.011(10) -0.036(10) 0.007(8)
C8' 0.016(10) 0.11(2) 0.091(18) 0.004(16) -0.024(10) -0.004(11)
C9' 0.032(11) 0.13(2) 0.046(13) 0.010(12) -0.012(9) -0.029(12)
C10' 0.023(6) 0.061(9) 0.050(9) 0.009(7) 0.002(6) -0.014(6)
C1S 0.24(2) 0.145(15) 0.27(2) -0.116(16) 0.190(19) -0.087(15)
Cl1S 0.0818(18) 0.115(2) 0.0761(18) -0.0231(16) -0.0173(14) 0.0188(16)
Cl2S 0.132(3) 0.169(4) 0.090(2) -0.018(2) -0.028(2) 0.067(3)
C2S 0.046(9) 0.106(16) 0.052(10) 0.000(10) -0.002(8) 0.013(10)
Cl3S 0.126(6) 0.151(7) 0.173(8) -0.081(6) -0.024(5) 0.042(5)
Cl4S 0.190(14) 0.34(2) 0.40(3) 0.10(2) -0.076(16) 0.035(15)
Cl5S 0.160(11) 0.52(3) 0.250(15) -0.232(19) -0.072(10) 0.071(15)
C3S 0.22(3) 0.18(3) 0.085(17) -0.015(15) 0.054(12) -0.13(2)
Cl6S 0.112(5) 0.073(4) 0.219(9) -0.001(5) 0.011(5) 0.009(4)
Cl7S 0.47(2) 0.212(13) 0.109(7) 0.003(7) 0.079(10) -0.050(14)

loop_
_atom_type_symbol
_atom_type_description
_atom_type_scat_dispersion_real
_atom_type_scat_dispersion_imag
_atom_type_scat_source
C C 0.0033 0.0016 'International Tables Vol C Tables 4.2.6.8 and 6.1.1.4'
H H 0.0000 0.0000 'International Tables Vol C Tables 4.2.6.8 and 6.1.1.4'
N N 0.0061 0.0033 'International Tables Vol C Tables 4.2.6.8 and 6.1.1.4'
P P 0.1023 0.0942 'International Tables Vol C Tables 4.2.6.8 and 6.1.1.4'
Fe Fe 0.3463 0.8444 'International Tables Vol C Tables 4.2.6.8 and 6.1.1.4'
Cl Cl 0.1484 0.1585 'International Tables Vol C Tables 4.2.6.8 and 6.1.1.4'
Br Br -0.2901 2.4595 'International Tables Vol C Tables 4.2.6.8 and 6.1.1.4'
Pd Pd -0.9988 1.0072 'International Tables Vol C Tables 4.2.6.8 and 6.1.1.4'

loop_
_geom_angle_atom_site_label_1
_geom_angle_atom_site_label_2
_geom_angle_atom_site_label_3
_geom_angle
_geom_angle_site_symmetry_1
_geom_angle_site_symmetry_3
C4 N1 C5 119.9(5) . .
C4 N1 Pd1 112.4(4) . 2
C5 N1 Pd1 127.7(4) . 2
C14 N2 C15 120.3(6) . .
C14 N2 Pd2 111.9(4) . 2
C15 N2 Pd2 126.7(5) . 2
C45 P1 C21 108.7(3) . .
C45 P1 C27 102.9(3) . .
C21 P1 C27 100.9(3) . .
C45 P1 Pd1 109.49(18) . .
C21 P1 Pd1 115.36(19) . .
C27 P1 Pd1 118.47(18) . .
C33 P2 C50 103.8(3) . .
C33 P2 C39 106.8(3) . .
C50 P2 C39 98.6(3) . .
C33 P2 Pd2 111.4(2) . .
C50 P2 Pd2 118.7(2) . .
C39 P2 Pd2 116.0(2) . .
C50 Fe1 C54 41.4(2) . .
C50 Fe1 C45 155.1(2) . .
C54 Fe1 C45 121.0(2) . .
C50 Fe1 C51 41.1(3) . .
C54 Fe1 C51 68.8(3) . .
C45 Fe1 C51 163.1(2) . .
C50 Fe1 C49 119.1(2) . .
C54 Fe1 C49 108.1(3) . .
C45 Fe1 C49 41.0(2) . .
C51 Fe1 C49 153.7(3) . .
C50 Fe1 C46 160.9(2) . .
C54 Fe1 C46 156.5(3) . .
C45 Fe1 C46 41.6(2) . .
C51 Fe1 C46 124.2(2) . .
C49 Fe1 C46 69.2(2) . .
C50 Fe1 C48 106.0(3) . .
C54 Fe1 C48 126.1(3) . .
C45 Fe1 C48 68.6(2) . .
C51 Fe1 C48 118.5(3) . .
C49 Fe1 C48 40.9(2) . .
C46 Fe1 C48 68.1(3) . .
C50 Fe1 C52 68.7(3) . .
C54 Fe1 C52 67.9(3) . .
C45 Fe1 C52 127.0(3) . .
C51 Fe1 C52 40.5(3) . .
C49 Fe1 C52 164.5(3) . .
C46 Fe1 C52 108.1(3) . .
C48 Fe1 C52 153.5(3) . .
C50 Fe1 C53 68.7(3) . .
C54 Fe1 C53 40.2(3) . .
C45 Fe1 C53 109.5(3) . .
C51 Fe1 C53 68.2(3) . .
C49 Fe1 C53 127.3(3) . .
C46 Fe1 C53 121.7(3) . .
C48 Fe1 C53 164.1(3) . .
C52 Fe1 C53 40.2(3) . .
C50 Fe1 C47 123.7(2) . .
C54 Fe1 C47 162.2(3) . .
C45 Fe1 C47 68.7(2) . .
C51 Fe1 C47 106.1(3) . .
C49 Fe1 C47 68.4(2) . .
C46 Fe1 C47 40.3(2) . .
C48 Fe1 C47 40.0(3) . .
C52 Fe1 C47 120.0(3) . .
C53 Fe1 C47 155.4(3) . .
C1 Pd1 N1 80.8(2) . 2
C1 Pd1 P1 95.85(16) . .
N1 Pd1 P1 176.05(15) 2 .
C1 Pd1 Br1 173.20(16) . .
N1 Pd1 Br1 92.40(15) 2 .
P1 Pd1 Br1 90.95(4) . .
C11 Pd2 N2 80.5(2) . 2
C11 Pd2 P2 92.56(18) . .
N2 Pd2 P2 166.26(15) 2 .
C11 Pd2 Br2 167.99(17) . .
N2 Pd2 Br2 93.51(15) 2 .
P2 Pd2 Br2 95.32(5) . .
C2 C1 C3 115.1(5) . 2
C2 C1 Pd1 133.5(4) . .
C3 C1 Pd1 111.4(4) 2 .
C1 C2 C3 121.3(5) . .
C2 C3 C1 123.4(5) . 2
C2 C3 C4 119.4(5) . .
C1 C3 C4 117.1(5) 2 .
N1 C4 C3 118.3(5) . .
C12 C11 C13 115.7(6) . 2
C12 C11 Pd2 132.2(5) . .
C13 C11 Pd2 112.2(4) 2 .
C11 C12 C13 120.4(6) . .
C12 C13 C11 122.9(5) . 2
C12 C13 C14 121.0(6) . .
C11 C13 C14 116.1(6) 2 .
N2 C14 C13 117.6(6) . .
N2 C15 C20 109.9(5) . .
N2 C15 C16 115.6(6) . .
C20 C15 C16 111.4(7) . .
C15 C16 C17 110.0(7) . .
C18 C17 C16 111.2(7) . .
C17 C18 C19 111.7(9) . .
C20 C19 C18 111.2(9) . .
C15 C20 C19 109.9(7) . .
C22 C21 C26 118.8(6) . .
C22 C21 P1 122.6(5) . .
C26 C21 P1 118.5(5) . .
C21 C22 C23 120.2(7) . .
C22 C23 C24 119.5(7) . .
C25 C24 C23 119.2(7) . .
C24 C25 C26 122.1(8) . .
C25 C26 C21 120.2(7) . .
C32 C27 C28 118.6(6) . .
C32 C27 P1 121.7(4) . .
C28 C27 P1 119.6(4) . .
C29 C28 C27 120.3(6) . .
C30 C29 C28 119.4(6) . .
C31 C30 C29 120.3(7) . .
C32 C31 C30 120.1(7) . .
C31 C32 C27 121.3(6) . .
C34 C33 C38 119.8(7) . .
C34 C33 P2 121.9(5) . .
C38 C33 P2 118.2(6) . .
C35 C34 C33 119.4(8) . .
C36 C35 C34 120.9(9) . .
C37 C36 C35 120.2(8) . .
C36 C37 C38 120.3(8) . .
C33 C38 C37 119.3(8) . .
C44 C39 C40 119.8(7) . .
C44 C39 P2 118.4(5) . .
C40 C39 P2 121.8(6) . .
C41 C40 C39 117.9(9) . .
C42 C41 C40 121.3(9) . .
C43 C42 C41 121.1(9) . .
C42 C43 C44 119.5(9) . .
C43 C44 C39 120.4(8) . .
C49 C45 C46 107.5(5) . .
C49 C45 P1 120.8(4) . .
C46 C45 P1 131.1(4) . .
C49 C45 Fe1 69.7(3) . .
C46 C45 Fe1 69.4(3) . .
P1 C45 Fe1 132.6(3) . .
C47 C46 C45 107.6(5) . .
C47 C46 Fe1 70.5(3) . .
C45 C46 Fe1 69.0(3) . .
C48 C47 C46 108.6(5) . .
C48 C47 Fe1 69.5(4) . .
C46 C47 Fe1 69.2(3) . .
C47 C48 C49 109.0(5) . .
C47 C48 Fe1 70.5(4) . .
C49 C48 Fe1 69.4(3) . .
C45 C49 C48 107.3(5) . .
C45 C49 Fe1 69.3(3) . .
C48 C49 Fe1 69.7(4) . .
C51 C50 C54 107.4(6) . .
C51 C50 P2 127.6(5) . .
C54 C50 P2 124.9(5) . .
C51 C50 Fe1 70.4(3) . .
C54 C50 Fe1 70.0(3) . .
P2 C50 Fe1 127.9(3) . .
C52 C51 C50 107.7(6) . .
C52 C51 Fe1 70.2(4) . .
C50 C51 Fe1 68.5(3) . .
C53 C52 C51 108.4(6) . .
C53 C52 Fe1 69.9(4) . .
C51 C52 Fe1 69.3(4) . .
C54 C53 C52 108.3(6) . .
C54 C53 Fe1 69.1(4) . .
C52 C53 Fe1 69.9(4) . .
C53 C54 C50 108.1(6) . .
C53 C54 Fe1 70.7(4) . .
C50 C54 Fe1 68.6(3) . .
C6' C5 N1 112.3(6) . .
C6' C5 C10 134.2(8) . .
N1 C5 C10 111.7(6) . .
C6' C5 C10' 115.7(9) . .
N1 C5 C10' 113.9(6) . .
C10 C5 C10' 54.1(9) . .
C6' C5 C6 55.6(9) . .
N1 C5 C6 115.6(7) . .
C10 C5 C6 113.6(9) . .
C10' C5 C6 65.3(10) . .
C7 C6 C5 111.4(11) . .
C8 C7 C6 111.4(14) . .
C7 C8 C9 111.1(15) . .
C8 C9 C10 113.2(14) . .
C5 C10 C9 110.0(10) . .
C5 C6' C7' 108.7(10) . .
C8' C7' C6' 113.6(14) . .
C9' C8' C7' 109.4(16) . .
C8' C9' C10' 112.6(15) . .
C9' C10' C5 110.0(12) . .
Cl2S C1S Cl1S 115.0(9) 6_556 .
Cl4S C2S Cl3S 117.0(14) . .
Cl4S C2S Cl5S 100.2(12) . .
Cl3S C2S Cl5S 114.1(10) . .
Cl7S C3S Cl6S 104.6(11) . .

loop_
_geom_bond_atom_site_label_1
_geom_bond_atom_site_label_2
_geom_bond_distance
_geom_bond_site_symmetry_2
N1 C4 1.288(8) .
N1 C5 1.478(7) .
N1 Pd1 2.120(5) 2
N2 C14 1.280(9) .
N2 C15 1.476(7) .
N2 Pd2 2.127(6) 2
P1 C45 1.801(6) .
P1 C21 1.832(6) .
P1 C27 1.832(6) .
P1 Pd1 2.2670(14) .
P2 C33 1.808(7) .
P2 C50 1.815(7) .
P2 C39 1.828(7) .
P2 Pd2 2.2599(18) .
Fe1 C50 2.023(6) .
Fe1 C54 2.041(6) .
Fe1 C45 2.044(5) .
Fe1 C51 2.049(6) .
Fe1 C49 2.050(6) .
Fe1 C46 2.050(6) .
Fe1 C48 2.054(6) .
Fe1 C52 2.062(7) .
Fe1 C53 2.063(6) .
Fe1 C47 2.066(6) .
Br1 Pd1 2.4971(8) .
Br2 Pd2 2.5137(9) .
Pd1 C1 2.032(6) .
Pd1 N1 2.120(5) 2
Pd2 C11 2.004(6) .
Pd2 N2 2.127(6) 2
C1 C2 1.387(8) .
C1 C3 1.408(8) 2
C2 C3 1.400(8) .
C3 C1 1.408(8) 2
C3 C4 1.438(8) .
C11 C12 1.393(8) .
C11 C13 1.402(10) 2
C12 C13 1.394(9) .
C13 C11 1.402(10) 2
C13 C14 1.460(8) .
C15 C20 1.487(10) .
C15 C16 1.500(11) .
C16 C17 1.532(10) .
C17 C18 1.464(12) .
C18 C19 1.535(15) .
C19 C20 1.518(11) .
C21 C22 1.385(9) .
C21 C26 1.389(9) .
C22 C23 1.392(9) .
C23 C24 1.394(12) .
C24 C25 1.355(12) .
C25 C26 1.357(10) .
C27 C32 1.385(8) .
C27 C28 1.397(8) .
C28 C29 1.394(9) .
C29 C30 1.384(10) .
C30 C31 1.383(11) .
C31 C32 1.366(10) .
C33 C34 1.393(11) .
C33 C38 1.396(10) .
C34 C35 1.389(11) .
C35 C36 1.374(13) .
C36 C37 1.370(13) .
C37 C38 1.404(11) .
C39 C44 1.399(10) .
C39 C40 1.413(10) .
C40 C41 1.395(12) .
C41 C42 1.381(15) .
C42 C43 1.359(14) .
C43 C44 1.396(10) .
C45 C49 1.433(8) .
C45 C46 1.454(8) .
C46 C47 1.419(8) .
C47 C48 1.409(9) .
C48 C49 1.434(8) .
C50 C51 1.430(9) .
C50 C54 1.437(9) .
C51 C52 1.422(10) .
C52 C53 1.417(10) .
C53 C54 1.411(9) .
C5 C6' 1.463(9) .
C5 C10 1.480(8) .
C5 C10' 1.523(8) .
C5 C6 1.539(8) .
C6 C7 1.505(9) .
C7 C8 1.499(10) .
C8 C9 1.504(10) .
C9 C10 1.508(9) .
C6' C7' 1.508(9) .
C7' C8' 1.502(10) .
C8' C9' 1.499(10) .
C9' C10' 1.510(9) .
C1S Cl2S 1.700(13) 6_556
C1S Cl1S 1.758(11) .
Cl2S C1S 1.700(13) 6
C2S Cl4S 1.653(15) .
C2S Cl3S 1.658(13) .
C2S Cl5S 1.671(15) .
C3S Cl7S 1.670(10) .
C3S Cl6S 1.707(10) .

loop_
_geom_torsion_atom_site_label_1
_geom_torsion_atom_site_label_2
_geom_torsion_atom_site_label_3
_geom_torsion_atom_site_label_4
_geom_torsion
_geom_torsion_site_symmetry_1
_geom_torsion_site_symmetry_4
C45 P1 Pd1 C1 77.0(3) . .
C21 P1 Pd1 C1 -160.1(3) . .
C27 P1 Pd1 C1 -40.5(3) . .
C45 P1 Pd1 N1 45(2) . 2
C21 P1 Pd1 N1 168(2) . 2
C27 P1 Pd1 N1 -73(2) . 2
C45 P1 Pd1 Br1 -103.1(2) . .
C21 P1 Pd1 Br1 19.8(2) . .
C27 P1 Pd1 Br1 139.5(2) . .
C33 P2 Pd2 C11 -94.9(3) . .
C50 P2 Pd2 C11 144.7(3) . .
C39 P2 Pd2 C11 27.5(3) . .
C33 P2 Pd2 N2 -154.2(7) . 2
C50 P2 Pd2 N2 85.4(7) . 2
C39 P2 Pd2 N2 -31.8(7) . 2
C33 P2 Pd2 Br2 76.0(3) . .
C50 P2 Pd2 Br2 -44.4(2) . .
C39 P2 Pd2 Br2 -161.6(2) . .
N1 Pd1 C1 C2 -178.2(6) 2 .
P1 Pd1 C1 C2 3.9(6) . .
Br1 Pd1 C1 C2 -175.9(9) . .
N1 Pd1 C1 C3 -0.9(4) 2 2
P1 Pd1 C1 C3 -178.8(4) . 2
Br1 Pd1 C1 C3 1.4(16) . 2
C3 C1 C2 C3 -4.4(7) 2 .
Pd1 C1 C2 C3 172.8(4) . .
C1 C2 C3 C1 1.5(8) . 2
C1 C2 C3 C4 -174.9(5) . .
C5 N1 C4 C3 -177.3(5) . .
Pd1 N1 C4 C3 1.0(7) 2 .
C2 C3 C4 N1 174.8(5) . .
C1 C3 C4 N1 -1.9(8) 2 .
N2 Pd2 C11 C12 -167.2(6) 2 .
P2 Pd2 C11 C12 24.8(6) . .
Br2 Pd2 C11 C12 -106.2(9) . .
N2 Pd2 C11 C13 10.8(4) 2 2
P2 Pd2 C11 C13 -157.2(4) . 2
Br2 Pd2 C11 C13 71.7(10) . 2
C13 C11 C12 C13 11.5(7) 2 .
Pd2 C11 C12 C13 -170.6(5) . .
C11 C12 C13 C11 -0.9(8) . 2
C11 C12 C13 C14 179.5(5) . .
C15 N2 C14 C13 178.3(5) . .
Pd2 N2 C14 C13 9.5(7) 2 .
C12 C13 C14 N2 179.2(5) . .
C11 C13 C14 N2 -0.5(8) 2 .
C14 N2 C15 C20 -93.7(8) . .
Pd2 N2 C15 C20 73.2(8) 2 .
C14 N2 C15 C16 33.4(9) . .
Pd2 N2 C15 C16 -159.6(5) 2 .
N2 C15 C16 C17 174.9(7) . .
C20 C15 C16 C17 -58.7(9) . .
C15 C16 C17 C18 56.7(12) . .
C16 C17 C18 C19 -54.5(14) . .
C17 C18 C19 C20 54.3(15) . .
N2 C15 C20 C19 -172.2(9) . .
C16 C15 C20 C19 58.3(12) . .
C18 C19 C20 C15 -55.0(14) . .
C45 P1 C21 C22 21.3(6) . .
C27 P1 C21 C22 129.0(5) . .
Pd1 P1 C21 C22 -102.1(5) . .
C45 P1 C21 C26 -161.2(5) . .
C27 P1 C21 C26 -53.5(5) . .
Pd1 P1 C21 C26 75.5(5) . .
C26 C21 C22 C23 0.2(10) . .
P1 C21 C22 C23 177.7(5) . .
C21 C22 C23 C24 -1.6(11) . .
C22 C23 C24 C25 2.5(12) . .
C23 C24 C25 C26 -2.0(13) . .
C24 C25 C26 C21 0.5(12) . .
C22 C21 C26 C25 0.4(10) . .
P1 C21 C26 C25 -177.2(6) . .
C45 P1 C27 C32 19.2(6) . .
C21 P1 C27 C32 -93.0(6) . .
Pd1 P1 C27 C32 140.1(5) . .
C45 P1 C27 C28 -162.4(5) . .
C21 P1 C27 C28 85.4(5) . .
Pd1 P1 C27 C28 -41.5(5) . .
C32 C27 C28 C29 0.6(10) . .
P1 C27 C28 C29 -177.9(5) . .
C27 C28 C29 C30 -0.2(11) . .
C28 C29 C30 C31 -0.4(13) . .
C29 C30 C31 C32 0.7(15) . .
C30 C31 C32 C27 -0.3(14) . .
C28 C27 C32 C31 -0.3(11) . .
P1 C27 C32 C31 178.1(7) . .
C50 P2 C33 C34 -24.5(7) . .
C39 P2 C33 C34 79.1(7) . .
Pd2 P2 C33 C34 -153.4(6) . .
C50 P2 C33 C38 153.3(6) . .
C39 P2 C33 C38 -103.1(6) . .
Pd2 P2 C33 C38 24.4(6) . .
C38 C33 C34 C35 -0.6(12) . .
P2 C33 C34 C35 177.2(6) . .
C33 C34 C35 C36 -0.4(13) . .
C34 C35 C36 C37 1.7(14) . .
C35 C36 C37 C38 -2.0(14) . .
C34 C33 C38 C37 0.3(11) . .
P2 C33 C38 C37 -177.6(6) . .
C36 C37 C38 C33 1.0(13) . .
C33 P2 C39 C44 167.5(5) . .
C50 P2 C39 C44 -85.2(6) . .
Pd2 P2 C39 C44 42.7(6) . .
C33 P2 C39 C40 -12.4(7) . .
C50 P2 C39 C40 94.9(6) . .
Pd2 P2 C39 C40 -137.2(6) . .
C44 C39 C40 C41 0.7(11) . .
P2 C39 C40 C41 -179.3(6) . .
C39 C40 C41 C42 -0.4(14) . .
C40 C41 C42 C43 0.7(16) . .
C41 C42 C43 C44 -1.3(14) . .
C42 C43 C44 C39 1.6(12) . .
C40 C39 C44 C43 -1.4(11) . .
P2 C39 C44 C43 178.7(6) . .
C21 P1 C45 C49 -160.0(4) . .
C27 P1 C45 C49 93.6(5) . .
Pd1 P1 C45 C49 -33.2(5) . .
C21 P1 C45 C46 29.7(6) . .
C27 P1 C45 C46 -76.6(6) . .
Pd1 P1 C45 C46 156.5(5) . .
C21 P1 C45 Fe1 -70.0(4) . .
C27 P1 C45 Fe1 -176.3(4) . .
Pd1 P1 C45 Fe1 56.8(4) . .
C50 Fe1 C45 C49 43.8(7) . .
C54 Fe1 C45 C49 82.1(4) . .
C51 Fe1 C45 C49 -156.2(8) . .
C46 Fe1 C45 C49 -118.8(5) . .
C48 Fe1 C45 C49 -38.1(3) . .
C52 Fe1 C45 C49 166.6(4) . .
C53 Fe1 C45 C49 125.0(4) . .
C47 Fe1 C45 C49 -81.2(4) . .
C50 Fe1 C45 C46 162.6(6) . .
C54 Fe1 C45 C46 -159.2(4) . .
C51 Fe1 C45 C46 -37.5(10) . .
C49 Fe1 C45 C46 118.8(5) . .
C48 Fe1 C45 C46 80.6(4) . .
C52 Fe1 C45 C46 -74.7(5) . .
C53 Fe1 C45 C46 -116.2(4) . .
C47 Fe1 C45 C46 37.5(4) . .
C50 Fe1 C45 P1 -70.0(8) . .
C54 Fe1 C45 P1 -31.7(5) . .
C51 Fe1 C45 P1 90.0(9) . .
C49 Fe1 C45 P1 -113.7(5) . .
C46 Fe1 C45 P1 127.5(6) . .
C48 Fe1 C45 P1 -151.9(5) . .
C52 Fe1 C45 P1 52.8(5) . .
C53 Fe1 C45 P1 11.2(5) . .
C47 Fe1 C45 P1 165.0(5) . .
C49 C45 C46 C47 -0.5(7) . .
P1 C45 C46 C47 170.7(5) . .
Fe1 C45 C46 C47 -60.1(4) . .
C49 C45 C46 Fe1 59.6(4) . .
P1 C45 C46 Fe1 -129.2(5) . .
C50 Fe1 C46 C47 -38.6(10) . .
C54 Fe1 C46 C47 168.6(6) . .
C45 Fe1 C46 C47 118.7(5) . .
C51 Fe1 C46 C47 -73.6(5) . .
C49 Fe1 C46 C47 80.8(4) . .
C48 Fe1 C46 C47 36.7(4) . .
C52 Fe1 C46 C47 -115.4(4) . .
C53 Fe1 C46 C47 -157.4(4) . .
C50 Fe1 C46 C45 -157.3(7) . .
C54 Fe1 C46 C45 49.8(8) . .
C51 Fe1 C46 C45 167.7(4) . .
C49 Fe1 C46 C45 -37.9(3) . .
C48 Fe1 C46 C45 -82.0(4) . .
C52 Fe1 C46 C45 125.9(4) . .
C53 Fe1 C46 C45 83.9(4) . .
C47 Fe1 C46 C45 -118.7(5) . .
C45 C46 C47 C48 0.7(7) . .
Fe1 C46 C47 C48 -58.5(4) . .
C45 C46 C47 Fe1 59.2(4) . .
C50 Fe1 C47 C48 -73.8(4) . .
C54 Fe1 C47 C48 -44.6(10) . .
C45 Fe1 C47 C48 81.7(4) . .
C51 Fe1 C47 C48 -115.3(4) . .
C49 Fe1 C47 C48 37.5(3) . .
C46 Fe1 C47 C48 120.3(5) . .
C52 Fe1 C47 C48 -156.9(4) . .
C53 Fe1 C47 C48 172.1(6) . .
C50 Fe1 C47 C46 165.8(4) . .
C54 Fe1 C47 C46 -165.0(8) . .
C45 Fe1 C47 C46 -38.7(3) . .
C51 Fe1 C47 C46 124.4(4) . .
C49 Fe1 C47 C46 -82.8(4) . .
C48 Fe1 C47 C46 -120.3(5) . .
C52 Fe1 C47 C46 82.7(4) . .
C53 Fe1 C47 C46 51.8(7) . .
C46 C47 C48 C49 -0.5(7) . .
Fe1 C47 C48 C49 -58.9(4) . .
C46 C47 C48 Fe1 58.3(4) . .
C50 Fe1 C48 C47 123.8(4) . .
C54 Fe1 C48 C47 164.6(4) . .
C45 Fe1 C48 C47 -82.0(4) . .
C51 Fe1 C48 C47 81.1(4) . .
C49 Fe1 C48 C47 -120.1(5) . .
C46 Fe1 C48 C47 -37.0(3) . .
C52 Fe1 C48 C47 49.6(7) . .
C53 Fe1 C48 C47 -167.9(9) . .
C50 Fe1 C48 C49 -116.1(4) . .
C54 Fe1 C48 C49 -75.3(4) . .
C45 Fe1 C48 C49 38.2(3) . .
C51 Fe1 C48 C49 -158.7(3) . .
C46 Fe1 C48 C49 83.1(4) . .
C52 Fe1 C48 C49 169.7(5) . .
C53 Fe1 C48 C49 -47.8(11) . .
C47 Fe1 C48 C49 120.1(5) . .
C46 C45 C49 C48 0.2(6) . .
P1 C45 C49 C48 -172.1(4) . .
Fe1 C45 C49 C48 59.6(4) . .
C46 C45 C49 Fe1 -59.4(4) . .
P1 C45 C49 Fe1 128.3(4) . .
C47 C48 C49 C45 0.2(7) . .
Fe1 C48 C49 C45 -59.3(4) . .
C47 C48 C49 Fe1 59.5(4) . .
C50 Fe1 C49 C45 -160.5(3) . .
C54 Fe1 C49 C45 -116.7(3) . .
C51 Fe1 C49 C45 164.7(5) . .
C46 Fe1 C49 C45 38.5(3) . .
C48 Fe1 C49 C45 118.6(5) . .
C52 Fe1 C49 C45 -44.0(11) . .
C53 Fe1 C49 C45 -76.2(4) . .
C47 Fe1 C49 C45 81.9(3) . .
C50 Fe1 C49 C48 80.9(4) . .
C54 Fe1 C49 C48 124.7(4) . .
C45 Fe1 C49 C48 -118.6(5) . .
C51 Fe1 C49 C48 46.1(7) . .
C46 Fe1 C49 C48 -80.1(4) . .
C52 Fe1 C49 C48 -162.7(9) . .
C53 Fe1 C49 C48 165.2(4) . .
C47 Fe1 C49 C48 -36.7(4) . .
C33 P2 C50 C51 -72.9(6) . .
C39 P2 C50 C51 177.3(6) . .
Pd2 P2 C50 C51 51.3(6) . .
C33 P2 C50 C54 102.7(6) . .
C39 P2 C50 C54 -7.1(6) . .
Pd2 P2 C50 C54 -133.1(5) . .
C33 P2 C50 Fe1 -166.5(4) . .
C39 P2 C50 Fe1 83.7(4) . .
Pd2 P2 C50 Fe1 -42.3(5) . .
C54 Fe1 C50 C51 117.9(6) . .
C45 Fe1 C50 C51 171.3(5) . .
C49 Fe1 C50 C51 -157.4(4) . .
C46 Fe1 C50 C51 -46.2(10) . .
C48 Fe1 C50 C51 -115.1(4) . .
C52 Fe1 C50 C51 37.4(4) . .
C53 Fe1 C50 C51 80.7(4) . .
C47 Fe1 C50 C51 -75.2(5) . .
C45 Fe1 C50 C54 53.5(7) . .
C51 Fe1 C50 C54 -117.9(6) . .
C49 Fe1 C50 C54 84.7(4) . .
C46 Fe1 C50 C54 -164.0(7) . .
C48 Fe1 C50 C54 127.0(4) . .
C52 Fe1 C50 C54 -80.4(4) . .
C53 Fe1 C50 C54 -37.1(4) . .
C47 Fe1 C50 C54 167.0(4) . .
C54 Fe1 C50 P2 -119.2(6) . .
C45 Fe1 C50 P2 -65.7(7) . .
C51 Fe1 C50 P2 123.0(6) . .
C49 Fe1 C50 P2 -34.5(5) . .
C46 Fe1 C50 P2 76.8(9) . .
C48 Fe1 C50 P2 7.8(5) . .
C52 Fe1 C50 P2 160.4(5) . .
C53 Fe1 C50 P2 -156.3(5) . .
C47 Fe1 C50 P2 47.8(5) . .
C54 C50 C51 C52 1.0(7) . .
P2 C50 C51 C52 177.2(5) . .
Fe1 C50 C51 C52 -59.5(4) . .
C54 C50 C51 Fe1 60.5(4) . .
P2 C50 C51 Fe1 -123.3(5) . .
C50 Fe1 C51 C52 119.3(6) . .
C54 Fe1 C51 C52 80.5(4) . .
C45 Fe1 C51 C52 -48.1(10) . .
C49 Fe1 C51 C52 168.6(5) . .
C46 Fe1 C51 C52 -77.3(5) . .
C48 Fe1 C51 C52 -158.9(4) . .
C53 Fe1 C51 C52 37.1(4) . .
C47 Fe1 C51 C52 -117.6(4) . .
C54 Fe1 C51 C50 -38.8(4) . .
C45 Fe1 C51 C50 -167.3(7) . .
C49 Fe1 C51 C50 49.3(7) . .
C46 Fe1 C51 C50 163.4(4) . .
C48 Fe1 C51 C50 81.8(4) . .
C52 Fe1 C51 C50 -119.3(6) . .
C53 Fe1 C51 C50 -82.2(4) . .
C47 Fe1 C51 C50 123.2(4) . .
C50 C51 C52 C53 -0.7(7) . .
Fe1 C51 C52 C53 -59.2(5) . .
C50 C51 C52 Fe1 58.4(4) . .
C50 Fe1 C52 C53 81.9(4) . .
C54 Fe1 C52 C53 37.2(4) . .
C45 Fe1 C52 C53 -75.8(5) . .
C51 Fe1 C52 C53 119.9(6) . .
C49 Fe1 C52 C53 -41.0(11) . .
C46 Fe1 C52 C53 -118.1(4) . .
C48 Fe1 C52 C53 165.0(5) . .
C47 Fe1 C52 C53 -160.6(4) . .
C50 Fe1 C52 C51 -38.0(4) . .
C54 Fe1 C52 C51 -82.7(4) . .
C45 Fe1 C52 C51 164.3(4) . .
C49 Fe1 C52 C51 -160.9(8) . .
C46 Fe1 C52 C51 122.0(4) . .
C48 Fe1 C52 C51 45.1(8) . .
C53 Fe1 C52 C51 -119.9(6) . .
C47 Fe1 C52 C51 79.5(4) . .
C51 C52 C53 C54 0.2(7) . .
Fe1 C52 C53 C54 -58.5(4) . .
C51 C52 C53 Fe1 58.7(5) . .
C50 Fe1 C53 C54 38.2(4) . .
C45 Fe1 C53 C54 -115.3(4) . .
C51 Fe1 C53 C54 82.6(4) . .
C49 Fe1 C53 C54 -72.8(5) . .
C46 Fe1 C53 C54 -159.7(4) . .
C48 Fe1 C53 C54 -35.2(11) . .
C52 Fe1 C53 C54 119.9(6) . .
C47 Fe1 C53 C54 163.6(5) . .
C50 Fe1 C53 C52 -81.7(4) . .
C54 Fe1 C53 C52 -119.9(6) . .
C45 Fe1 C53 C52 124.8(4) . .
C51 Fe1 C53 C52 -37.3(4) . .
C49 Fe1 C53 C52 167.3(4) . .
C46 Fe1 C53 C52 80.4(5) . .
C48 Fe1 C53 C52 -155.1(8) . .
C47 Fe1 C53 C52 43.7(8) . .
C52 C53 C54 C50 0.4(7) . .
Fe1 C53 C54 C50 -58.6(4) . .
C52 C53 C54 Fe1 59.0(5) . .
C51 C50 C54 C53 -0.9(7) . .
P2 C50 C54 C53 -177.2(5) . .
Fe1 C50 C54 C53 59.9(4) . .
C51 C50 C54 Fe1 -60.8(4) . .
P2 C50 C54 Fe1 122.9(5) . .
C50 Fe1 C54 C53 -119.4(6) . .
C45 Fe1 C54 C53 83.8(4) . .
C51 Fe1 C54 C53 -80.8(4) . .
C49 Fe1 C54 C53 126.9(4) . .
C46 Fe1 C54 C53 47.5(8) . .
C48 Fe1 C54 C53 168.7(4) . .
C52 Fe1 C54 C53 -37.1(4) . .
C47 Fe1 C54 C53 -157.3(8) . .
C45 Fe1 C54 C50 -156.8(4) . .
C51 Fe1 C54 C50 38.6(4) . .
C49 Fe1 C54 C50 -113.7(4) . .
C46 Fe1 C54 C50 167.0(6) . .
C48 Fe1 C54 C50 -71.9(5) . .
C52 Fe1 C54 C50 82.3(4) . .
C53 Fe1 C54 C50 119.4(6) . .
C47 Fe1 C54 C50 -37.9(10) . .
C4 N1 C5 C6' -94.2(9) . .
Pd1 N1 C5 C6' 87.8(9) 2 .
C4 N1 C5 C10 98.9(9) . .
Pd1 N1 C5 C10 -79.1(9) 2 .
C4 N1 C5 C10' 39.8(10) . .
Pd1 N1 C5 C10' -138.1(8) 2 .
C4 N1 C5 C6 -33.0(11) . .
Pd1 N1 C5 C6 149.0(9) 2 .
C6' C5 C6 C7 -75.9(15) . .
N1 C5 C6 C7 -176.4(13) . .
C10 C5 C6 C7 52.6(17) . .
C10' C5 C6 C7 77.7(15) . .
C5 C6 C7 C8 -53(2) . .
C6 C7 C8 C9 55(2) . .
C7 C8 C9 C10 -56(2) . .
C6' C5 C10 C9 12(2) . .
N1 C5 C10 C9 174.9(10) . .
C10' C5 C10 C9 -80.6(13) . .
C6 C5 C10 C9 -52.2(15) . .
C8 C9 C10 C5 54(2) . .
N1 C5 C6' C7' -174.1(11) . .
C10 C5 C6' C7' -11(2) . .
C10' C5 C6' C7' 52.7(16) . .
C6 C5 C6' C7' 79.3(14) . .
C5 C6' C7' C8' -56(2) . .
C6' C7' C8' C9' 58(2) . .
C7' C8' C9' C10' -55(2) . .
C8' C9' C10' C5 52(2) . .
C6' C5 C10' C9' -51.8(17) . .
N1 C5 C10' C9' 175.8(12) . .
C10 C5 C10' C9' 75.6(15) . .
C6 C5 C10' C9' -75.8(14) . .
